data_2004092
loop_
_publ_author_name
'Assefa, Z.'
'Staples, R. J.'
'Fackler, Jnr, J. P.'

_publ_section_title
;
 Bis[bis(triphenylphosphoranylidene)ammonium]
 Bis[cyanodithiocarbimatogold(I)], [PPN]~2~[Au~2~(S~2~CNCN)~2~]
;
_journal_issue 11
_journal_name_full 'Acta Crystallographica Section C'
_journal_page_first 2271
_journal_page_last 2273
_journal_paper_doi 10.1107/S0108270195004628
_journal_volume 51
_journal_year 1995
_chemical_formula_moiety 'C76 H60 Au2 N6 P4 S4'
_chemical_formula_sum 'C76 H60 Au2 N6 P4 S4'
_chemical_formula_weight 1703.43
_space_group_IT_number 2
_symmetry_cell_setting triclinic
_symmetry_space_group_name_Hall '-P 1'
_symmetry_space_group_name_H-M 'P -1'
_atom_type_scat_source IntTabIV
_cell_angle_alpha 105.08(1)
_cell_angle_beta 109.83(1)
_cell_angle_gamma 95.33(1)
_cell_formula_units_Z 1
_cell_length_a 11.416(1)
_cell_length_b 11.749(1)
_cell_length_c 14.501(1)
_cell_measurement_reflns_used 25
_cell_measurement_temperature 293
_cell_measurement_theta_max 15
_cell_measurement_theta_min 10
_cell_volume 1731.1(3)
_diffrn_measurement_device R3m/E
_diffrn_measurement_method Wyckoff
_diffrn_radiation_type MoK\a
_diffrn_radiation_wavelength 0.71073
_diffrn_reflns_av_R_equivalents 0.0165
_diffrn_reflns_limit_h_max 13
_diffrn_reflns_limit_h_min 0
_diffrn_reflns_limit_k_max 13
_diffrn_reflns_limit_k_min -13
_diffrn_reflns_limit_l_max 16
_diffrn_reflns_limit_l_min -16
_diffrn_reflns_number 4989
_diffrn_reflns_theta_max 22.5
_diffrn_standards_decay_% <1
_diffrn_standards_interval_count 97
_diffrn_standards_number 3
_exptl_absorpt_coefficient_mu 4.49
_exptl_absorpt_correction_T_max 0.957
_exptl_absorpt_correction_T_min 0.698
_exptl_absorpt_correction_type 'empirical, \y scans (6 reflections)'
_exptl_crystal_colour colorless
_exptl_crystal_density_diffrn 1.624
_exptl_crystal_description block
_exptl_crystal_size_max 0.4
_exptl_crystal_size_mid 0.2
_exptl_crystal_size_min 0.1
_refine_diff_density_max 0.834
_refine_diff_density_min -1.56
_refine_ls_extinction_method none
_refine_ls_goodness_of_fit_obs 1.014
_refine_ls_hydrogen_treatment noref
_refine_ls_number_parameters 415
_refine_ls_number_reflns 3924
_refine_ls_R_factor_obs 0.0290
_refine_ls_shift/esd_max -0.016
_refine_ls_structure_factor_coef F
_refine_ls_weighting_details 'w = 1/[\s^2^(Fo) + gFo^2^], g = 0.00093'
_refine_ls_weighting_scheme calc
_refine_ls_wR_factor_obs 0.0380
_reflns_number_observed 3924
_reflns_number_total 4167
_reflns_observed_criterion Fo^2^>3\s(Fo)^2^
_cod_data_source_file bk1099.cif
_cod_data_source_block bk1099a
_cod_depositor_comments
;
The following automatic conversions were performed:

'_refine_ls_weighting_scheme' value '1/[\s^2^(Fo) + gFo^2^], g =
0.00093' was changed to 'calc'. New tag
'_refine_ls_weighting_details' was created. The value of the new tag
was set to 'w = 1/[\s^2^(Fo) + gFo^2^], g = 0.00093'.

Automatic conversion script
Id: cif_fix_values 3143 2015-03-26 13:38:13Z robertas 
;
_cod_original_cell_volume 1731.1(4)
_cod_database_code 2004092

loop_
_symmetry_equiv_pos_as_xyz
x,y,z
-x,-y,-z

loop_
_atom_site_label
_atom_site_fract_x
_atom_site_fract_y
_atom_site_fract_z
_atom_site_U_iso_or_equiv
Au(1) .5137(1) .8899(1) .0195(1) .043(1)
S(1) .4882(2) .9483(1) .1734(1) .052(1)
S(2) 0.4570(2) 1.1924(2) .1301(1) .068(1)
P(1) .0036(1) .8859(1) .2361(1) .031(1)
P(2) -.1414(1) .6570(1) .2232(1) .034(1)
N(1) .4287(4) 1.1245(4) .2822(3) .050(2)
N(2) .3848(7) 1.3220(6) .3507(5) .091(4)
N(3) -.1133(4) .7905(4) .2224(3) .038(2)
C(1) .4559(5) 1.0914(5) .1984(4) .042(2)
C(2) .4063(6) 1.2327(6) .3137(5) .059(3)
C(10) .0275(4) .8698(4) .1175(4) .035(2)
C(11) .1237(5) .9459(5) .1120(4) .047(2)
C(12) .1388(6) .9314(6) .0197(5) .056(3)
C(13) .0598(7) .8411(6) -.0674(5) .062(3)
C(14) -.0377(7) .7685(6) -.0648(5) .070(3)
C(15) -.0533(6) .7822(5) .0293(4) .056(3)
C(20) -.0288(5) 1.0343(4) .2780(4) .036(2)
C(21) .0694(5) 1.1333(5) .3291(4) .049(2)
C(22) .0421(7) 1.2469(5) .3544(5) .063(3)
C(23) -.0802(7) 1.2611(6) .3297(5) .062(3)
C(24) -.1781(6) 1.1636(5) .2799(5) .061(3)
C(25) -.1528(5) 1.0499(5) .2534(5) .047(3)
C(30) .1513(5) .8852(5) .3330(4) .039(2)
C(31) .2561(5) .8587(6) .3100(5) .061(3)
C(32) .3679(6) .8608(8) .3884(7) .086(4)
C(33) .3773(7) .8852(7) .4854(6) .087(4)
C(34) .2731(8) .9127(6) .5126(5) .083(4)
C(35) .1606(6) .9114(6) .4346(4) .060(3)
C(40) -.2321(5) .5554(4) .0955(4) .038(2)
C(41) -.2184(6) .4372(5) .0659(4) .051(3)
C(42) -.2942(7) .3603(6) -.0324(5) .066(3)
C(43) -.3806(7) .4032(6) -.0988(5) .071(3)
C(44) -.3969(6) .5206(6) -.0706(5) .067(3)
C(45) -.3217(5) .5954(5) .0280(4) .050(3)
C(50) -.2390(4) .6491(5) .2971(4) .037(2)
C(51) -.2552(5) .7514(5) .3580(4) .049(3)
C(52) -.3292(6) .7440(7) .4154(5) .066(3)
C(53) -.3884(6) .6341(7) .4101(5) .071(3)
C(54) -.3722(6) .5314(7) .3476(5) .069(3)
C(55) -.2986(5) .5358(6) .2903(4) .052(3)
C(60) -.0022(5) .6014(4) .2798(4) .045(2)
C(61) .0762(6) .5680(6) .2264(6) .065(3)
C(62) .1914(6) .5375(6) .2769(7) .076(4)
C(63) .2273(6) .5432(6) .3784(7) .076(4)
C(64) .1528(7) .5768(6) .4314(6) .079(4)
C(65) .0385(5) .6064(5) .3830(5) .055(3)
H(11) .1798 1.0088 .1727 .057
H(12) .2050 .9847 .0162 .067
H(13) .0739 .8292 -.1306 .074
H(14) -.0956 .7084 -.1267 .084
H(15) -.1210 .7298 .0319 .067
H(21) .1560 1.1234 .3470 .059
H(22) .1101 1.3161 .3897 .076
H(23) -.0981 1.3403 .3474 .075
H(24) -.2643 1.1744 .2635 .073
H(25) -.2216 .9814 .2179 .056
H(31) .2511 .8389 .2401 .073
H(32) .4406 .8443 .3721 .103
H(33) .4556 .8840 .5376 .104
H(34) .2799 .9320 .5830 .100
H(35) .0883 .9286 .4511 .072
H(41) -.1566 .4081 .1131 .061
H(42) -.2856 .2780 -.0530 .079
H(43) -.4315 .3506 -.1669 .086
H(44) -.4585 .5497 -.1179 .080
H(45) -.3327 .6768 .0492 .061
H(51) -.2151 .8286 .3611 .059
H(52) -.3392 .8162 .4592 .080
H(53) -.4405 .6288 .4493 .085
H(54) -.4134 .4545 .3441 .083
H(55) -.2885 .4635 .2469 .062
H(61) .0518 .5660 .1557 .078
H(62) .2452 .5124 .2402 .091
H(63) .3068 .5229 .4124 .091
H(64) .1792 .5803 .5025 .094
H(65) -.0139 .6307 .4213 .066

loop_
_geom_angle_atom_site_label_1
_geom_angle_atom_site_label_2
_geom_angle_atom_site_label_3
_geom_angle_site_symmetry_1
_geom_angle_site_symmetry_3
_geom_angle
_geom_angle_publ_flag
S(1) Au(1) S(2) . 2_675 172.30(10) yes
S(1) Au(1) Au(1) . 2_675 94.70(10) yes
S(2) Au(1) Au(1) 2_675 2_675 92.90(10) yes
Au(1) S(1) C(1) . . 111.0(2) yes
S(1) C(1) S(2) . 2_675 128.5(4) yes
S(1) C(1) N(1) . . 113.0(5) yes
S(2) C(1) N(1) 2_675 . 118.5(4) yes
N(1) C(2) N(2) . . 171.3(9) yes
C(1) N(1) C(2) . . 120.3(6) yes
C(1) S(2) Au(1) . 2_675 112.5(2) no
N(3) P(1) C(20) . . 108.0(2) no
N(3) P(1) C(30) . . 114.7(3) no
C(20) P(1) C(30) . . 105.5(2) no
N(3) P(2) C(50) . . 108.6(3) no
N(3) P(2) C(60) . . 114.2(2) no
C(50) P(2) C(60) . . 107.1(3) no
P(1) N(3) P(2) . . 138.3(3) no
P(1) C(10) C(15) . . 119.4(5) no
C(10) C(11) C(12) . . 120.1(4) no
C(12) C(13) C(14) . . 120.4(7) no
C(10) C(15) C(14) . . 120.6(6) no
P(1) C(20) C(25) . . 119.8(3) no
C(20) C(21) C(22) . . 119.5(6) no
C(22) C(23) C(24) . . 120.6(6) no
C(20) C(25) C(24) . . 120.1(5) no
N(3) P(1) C(10) . . 112.3(2) no
C(10) P(1) C(20) . . 107.7(3) no
C(10) P(1) C(30) . . 108.2(3) no
N(3) P(2) C(40) . . 111.7(3) no
C(40) P(2) C(50) . . 105.9(2) no
C(40) P(2) C(60) . . 108.9(2) no
P(1) C(10) C(11) . . 121.6(3) no
C(11) C(10) C(15) . . 118.9(6) no
C(11) C(12) C(13) . . 120.5(7) no
C(13) C(14) C(15) . . 119.4(5) no
P(1) C(20) C(21) . . 120.5(4) no
C(21) C(20) C(25) . . 119.6(5) no
C(21) C(22) C(23) . . 120.4(5) no
C(23) C(24) C(25) . . 119.9(7) no
P(1) C(30) C(31) . . 122.4(4) no
P(1) C(30) C(35) . . 118.7(5) no
C(30) C(31) C(32) . . 119.7(7) no
C(32) C(33) C(34) . . 120.6(7) no
C(30) C(35) C(34) . . 121.0(7) no
P(2) C(40) C(45) . . 118.6(4) no
C(40) C(41) C(42) . . 120.1(6) no
C(42) C(43) C(44) . . 121.7(5) no
C(40) C(45) C(44) . . 121.4(6) no
P(2) C(50) C(55) . . 118.7(4) no
C(50) C(51) C(52) . . 120.1(6) no
C(52) C(53) C(54) . . 119.1(7) no
C(50) C(55) C(54) . . 118.0(6) no
P(2) C(60) C(65) . . 120.2(5) no
C(60) C(61) C(62) . . 119.3(8) no
C(62) C(63) C(64) . . 121.1(7) no
C(60) C(65) C(64) . . 121.2(7) no
C(31) C(30) C(35) . . 118.9(5) no
C(31) C(32) C(33) . . 121.7(8) no
C(33) C(34) C(35) . . 118.0(7) no
P(2) C(40) C(41) . . 122.0(4) no
C(41) C(40) C(45) . . 119.3(4) no
C(41) C(42) C(43) . . 119.2(6) no
C(43) C(44) C(45) . . 118.2(6) no
P(2) C(50) C(51) . . 120.7(5) no
C(51) C(50) C(55) . . 120.6(6) no
C(51) C(52) C(53) . . 120.3(7) no
C(53) C(54) C(55) . . 121.9(7) no
P(2) C(60) C(61) . . 120.8(5) no
C(61) C(60) C(65) . . 118.5(5) no
C(61) C(62) C(63) . . 120.2(8) no
C(63) C(64) C(65) . . 119.8(8) no

loop_
_geom_bond_atom_site_label_1
_geom_bond_atom_site_label_2
_geom_bond_site_symmetry_1
_geom_bond_site_symmetry_2
_geom_bond_distance
_geom_bond_publ_flag
Au(1) S(1) . . 2.288(2) yes
Au(1) S(2) 2_675 . 2.285(2) yes
Au(1) Au(1) . 2_675 2.8130(10) yes
S(1) C(1) . . 1.727(6) yes
S(2) C(1) . 2_655 1.733(7) yes
C(1) N(1) . . 1.326(8) yes
N(1) C(2) . . 1.314(8) yes
C(2) N(2) . . 1.138(10) yes
P(1) N(3) . . 1.582(4) no
P(1) C(20) . . 1.808(5) no
P(2) N(3) . . 1.575(5) no
P(2) C(50) . . 1.800(6) no
C(10) C(15) . . 1.372(6) no
C(12) C(13) . . 1.374(7) no
C(14) C(15) . . 1.406(11) no
C(20) C(25) . . 1.381(8) no
C(22) C(23) . . 1.357(11) no
C(24) C(25) . . 1.377(9) no
C(30) C(35) . . 1.388(9) no
C(32) C(33) . . 1.324(13) no
C(34) C(35) . . 1.389(9) no
C(40) C(45) . . 1.369(8) no
C(42) C(43) . . 1.363(10) no
P(1) C(10) . . 1.796(6) no
P(1) C(30) . . 1.793(5) no
P(2) C(40) . . 1.801(4) no
P(2) C(60) . . 1.792(6) no
C(10) C(11) . . 1.388(9) no
C(11) C(12) . . 1.376(10) no
C(13) C(14) . . 1.355(12) no
C(20) C(21) . . 1.379(7) no
C(21) C(22) . . 1.383(9) no
C(23) C(24) . . 1.366(8) no
C(30) C(31) . . 1.388(9) no
C(31) C(32) . . 1.385(9) no
C(33) C(34) . . 1.415(13) no
C(40) C(41) . . 1.383(8) no
C(41) C(42) . . 1.394(7) no
C(43) C(44) . . 1.382(10) no
C(44) C(45) . . 1.387(7) no
C(50) C(55) . . 1.402(9) no
C(52) C(53) . . 1.371(12) no
C(54) C(55) . . 1.373(11) no
C(60) C(65) . . 1.392(9) no
C(62) C(63) . . 1.368(14) no
C(64) C(65) . . 1.380(9) no
C(50) C(51) . . 1.363(8) no
C(51) C(52) . . 1.386(11) no
C(53) C(54) . . 1.378(11) no
C(60) C(61) . . 1.390(11) no
C(61) C(62) . . 1.402(10) no
C(63) C(64) . . 1.348(13) no
